data_4300803
loop_
_publ_author_name
'Josef Holub'
'Bohum\'ir Gr\"uner'
'Dmitry S. Perekalin'
'Denis G. Golovanov'
'Konstantin A. Lyssenko'
'Pavel V. Petrovskii'
'Alexander R. Kudinov'
'Bohumil \<St\'ibr'

_publ_section_title
;

Synthesis and Rearrangements of Aminosubstituted Ferra- and

Ruthenatricarbaboranes

;
_journal_name_full 'Inorganic Chemistry'
_journal_page_first 1655
_journal_page_last 1659
_journal_paper_doi 10.1021/ic0483702
_journal_volume 44
_journal_year 2005
_chemical_formula_moiety 'C17 H35 B8 N Ru'
_chemical_formula_sum 'C17 H35 B8 N Ru'
_chemical_formula_weight 441.01
_chemical_name_systematic
; 

 ? 

;
_space_group_IT_number 14
_symmetry_cell_setting monoclinic
_symmetry_space_group_name_Hall '-P 2yn'
_symmetry_space_group_name_H-M 'P 1 21/n 1'
_atom_sites_solution_hydrogens difmap
_atom_sites_solution_primary direct
_atom_sites_solution_secondary difmap
_audit_creation_method SHELXL-97
_cell_angle_alpha 90.00
_cell_angle_beta 90.044(5)
_cell_angle_gamma 90.00
_cell_formula_units_Z 4
_cell_length_a 11.886(3)
_cell_length_b 11.096(3)
_cell_length_c 16.474(4)
_cell_measurement_reflns_used 1024
_cell_measurement_temperature 120(2)
_cell_measurement_theta_max 27.561
_cell_measurement_theta_min 2.235
_cell_volume 2172.7(10)
_computing_cell_refinement 'SMART (Bruker, 1998b)'
_computing_data_collection 'SMART (Bruker, 1998b)'
_computing_data_reduction 'SAINTPlus (Bruker, 1998a)'
_computing_molecular_graphics 'SHELXTL ver. 5.1 (Sheldrick, 1998b)'
_computing_publication_material 'SHELXTL ver. 5.1 (Sheldrick, 1998b)'
_computing_structure_refinement 'SHELXTL ver. 5.1 (Sheldrick, 1998b)'
_computing_structure_solution 'SHELXTL ver. 5.1 (Sheldrick, 1998b)'
_diffrn_ambient_temperature 120(2)
_diffrn_measured_fraction_theta_full 0.971
_diffrn_measured_fraction_theta_max 0.971
_diffrn_measurement_device_type 'Bruker SMART 1000 CCD area detector'
_diffrn_measurement_method 'phi and omega scans'
_diffrn_radiation_monochromator graphite
_diffrn_radiation_source 'fine-focus sealed tube'
_diffrn_radiation_type MoK\a
_diffrn_radiation_wavelength 0.71073
_diffrn_reflns_av_R_equivalents 0.0792
_diffrn_reflns_av_sigmaI/netI 0.0739
_diffrn_reflns_limit_h_max 14
_diffrn_reflns_limit_h_min -16
_diffrn_reflns_limit_k_max 9
_diffrn_reflns_limit_k_min -15
_diffrn_reflns_limit_l_max 22
_diffrn_reflns_limit_l_min -22
_diffrn_reflns_number 13850
_diffrn_reflns_theta_full 29.00
_diffrn_reflns_theta_max 29.00
_diffrn_reflns_theta_min 1.24
_exptl_absorpt_coefficient_mu 0.724
_exptl_absorpt_correction_T_max 0.865
_exptl_absorpt_correction_T_min 0.812
_exptl_absorpt_correction_type multi-scan
_exptl_absorpt_process_details 'SADABS(Sheldrick, 1998a)'
_exptl_crystal_colour water-yellow
_exptl_crystal_density_diffrn 1.348
_exptl_crystal_density_method 'not measured'
_exptl_crystal_description prism
_exptl_crystal_F_000 912
_exptl_crystal_size_max 0.35
_exptl_crystal_size_mid 0.24
_exptl_crystal_size_min 0.20
_refine_diff_density_max 0.528
_refine_diff_density_min -0.662
_refine_diff_density_rms 0.108
_refine_ls_extinction_method none
_refine_ls_goodness_of_fit_ref 1.071
_refine_ls_hydrogen_treatment mixed
_refine_ls_matrix_type full
_refine_ls_number_parameters 294
_refine_ls_number_reflns 5625
_refine_ls_number_restraints 0
_refine_ls_restrained_S_all 1.071
_refine_ls_R_factor_all 0.0623
_refine_ls_R_factor_gt 0.0419
_refine_ls_shift/su_max 0.004
_refine_ls_shift/su_mean 0.001
_refine_ls_structure_factor_coef Fsqd
_refine_ls_weighting_details 'calc w=1/[\s^2^(Fo^2^)+(0.0100P)^2^+1.8000P] where P=(Fo^2^+2Fc^2^)/3'
_refine_ls_weighting_scheme calc
_refine_ls_wR_factor_gt 0.0837
_refine_ls_wR_factor_ref 0.0897
_reflns_number_gt 4190
_reflns_number_total 5625
_reflns_threshold_expression I>2/s(I)
_cod_data_source_file ic0483702si20041120_012225.cif
_cod_data_source_block ddr
_cod_depositor_comments
;
The following automatic conversions were performed:
'_symmetry_cell_setting' value 'Monoclinic' changed to 'monoclinic'
according to '/home/saulius/struct/CIF-dictionaries/cif_core.dic'
dictionary named 'cif_core.dic' version 2.4.1 from 2010-06-29.

Automatic conversion script
Id: cif_fix_enum 1527 2010-12-29 10:47:43Z saulius 
;
_cod_original_cell_volume 2172.6(10)
_cod_original_sg_symbol_H-M 'P 21/n'
_cod_database_code 4300803

loop_
_symmetry_equiv_pos_as_xyz
'x, y, z'
'-x+1/2, y+1/2, -z+1/2'
'-x, -y, -z'
'x-1/2, -y-1/2, z-1/2'

loop_
_atom_site_label
_atom_site_type_symbol
_atom_site_fract_x
_atom_site_fract_y
_atom_site_fract_z
_atom_site_U_iso_or_equiv
_atom_site_adp_type
_atom_site_occupancy
_atom_site_symmetry_multiplicity
_atom_site_calc_flag
_atom_site_refinement_flags
_atom_site_disorder_assembly
_atom_site_disorder_group
Ru1 Ru 0.74979(5) 0.85355(2) 0.101933(14) 0.02492(8) Uani 1 1 d . . .
N1 N 0.8107(3) 0.4735(4) -0.0911(2) 0.0447(10) Uani 1 1 d . . .
H1N H 0.8556 0.4094 -0.0707 0.09(2) Uiso 1 1 d R . .
C2 C 0.6391(4) 0.7368(5) 0.0319(3) 0.0409(11) Uani 1 1 d . . .
H2 H 0.550(4) 0.756(4) 0.034(3) 0.048(14) Uiso 1 1 d . . .
B3 B 0.7347(6) 0.8232(4) -0.0276(3) 0.0340(14) Uani 1 1 d . . .
H3 H 0.717(4) 0.894(4) -0.055(3) 0.062(17) Uiso 1 1 d . . .
C4 C 0.8661(4) 0.7967(5) 0.0099(3) 0.0425(11) Uani 1 1 d . . .
H4 H 0.941(4) 0.855(3) -0.005(3) 0.032(11) Uiso 1 1 d . . .
B5 B 0.8561(4) 0.6973(4) 0.0912(3) 0.0286(9) Uani 1 1 d . . .
H5 H 0.908(3) 0.689(3) 0.129(2) 0.022(10) Uiso 1 1 d . . .
B6 B 0.7148(4) 0.6626(4) 0.1053(3) 0.0303(10) Uani 1 1 d . . .
H6 H 0.692(4) 0.641(4) 0.158(3) 0.035(12) Uiso 1 1 d . . .
B7 B 0.6687(4) 0.5847(5) 0.0207(3) 0.0311(10) Uani 1 1 d . . .
H7 H 0.619(3) 0.517(3) 0.025(2) 0.015(9) Uiso 1 1 d . . .
B8 B 0.6815(5) 0.6834(6) -0.0645(4) 0.0361(15) Uani 1 1 d . . .
H8 H 0.625(3) 0.665(3) -0.115(2) 0.017(9) Uiso 1 1 d . . .
B9 B 0.8234(6) 0.7195(6) -0.0767(4) 0.0367(15) Uani 1 1 d . . .
H9 H 0.843(3) 0.727(3) -0.132(3) 0.020(10) Uiso 1 1 d . . .
B10 B 0.8999(4) 0.6452(4) -0.0029(3) 0.0309(9) Uani 1 1 d . . .
H10 H 0.992(3) 0.613(3) -0.020(3) 0.027(11) Uiso 1 1 d . . .
B11 B 0.8036(5) 0.5615(5) 0.0572(3) 0.0331(11) Uani 1 1 d . . .
H11 H 0.844(4) 0.479(4) 0.076(3) 0.046(13) Uiso 1 1 d . . .
C12 C 0.7838(3) 0.5801(4) -0.0454(2) 0.0311(9) Uani 1 1 d . . .
C13 C 0.7501(7) 0.4254(3) -0.1607(2) 0.0363(7) Uani 1 1 d . . .
C14 C 0.7489(7) 0.5127(3) -0.2331(2) 0.0421(8) Uani 1 1 d . . .
H14A H 0.8240 0.5405 -0.2435 0.063 Uiso 1 1 calc R . .
H14B H 0.7014 0.5803 -0.2208 0.063 Uiso 1 1 calc R . .
H14C H 0.7205 0.4719 -0.2802 0.063 Uiso 1 1 calc R . .
C15 C 0.8110(6) 0.3147(5) -0.1863(3) 0.077(2) Uani 1 1 d . . .
H15A H 0.8884 0.3340 -0.1967 0.116 Uiso 1 1 calc R . .
H15B H 0.7772 0.2832 -0.2348 0.116 Uiso 1 1 calc R . .
H15C H 0.8068 0.2554 -0.1440 0.116 Uiso 1 1 calc R . .
C16 C 0.6279(5) 0.3899(5) -0.1391(3) 0.0559(14) Uani 1 1 d . . .
H16A H 0.6285 0.3339 -0.0947 0.084 Uiso 1 1 calc R . .
H16B H 0.5929 0.3530 -0.1854 0.084 Uiso 1 1 calc R . .
H16C H 0.5865 0.4606 -0.1239 0.084 Uiso 1 1 calc R . .
C17 C 0.8418(5) 0.9980(5) 0.1629(3) 0.0376(14) Uani 1 1 d . . .
C18 C 0.7899(4) 0.9219(4) 0.2224(3) 0.0333(12) Uani 1 1 d . . .
C19 C 0.6709(4) 0.9260(5) 0.2119(3) 0.0350(12) Uani 1 1 d . . .
C20 C 0.6478(5) 1.0047(5) 0.1468(3) 0.0376(13) Uani 1 1 d . . .
C21 C 0.7511(6) 1.0496(3) 0.1149(2) 0.0355(7) Uani 1 1 d . . .
C22 C 0.9654(5) 1.0233(5) 0.1545(4) 0.0521(15) Uani 1 1 d . . .
H22A H 0.9850 1.0918 0.1872 0.078 Uiso 1 1 calc R . .
H22B H 0.9826 1.0399 0.0987 0.078 Uiso 1 1 calc R . .
H22C H 1.0075 0.9544 0.1722 0.078 Uiso 1 1 calc R . .
C23 C 0.8507(4) 0.8519(4) 0.2859(3) 0.0399(10) Uani 1 1 d . . .
H23A H 0.8528 0.8976 0.3354 0.060 Uiso 1 1 calc R . .
H23B H 0.9261 0.8360 0.2680 0.060 Uiso 1 1 calc R . .
H23C H 0.8123 0.7771 0.2952 0.060 Uiso 1 1 calc R . .
C24 C 0.5811(4) 0.8613(4) 0.2623(3) 0.0392(10) Uani 1 1 d . . .
H24A H 0.5511 0.9158 0.3020 0.059 Uiso 1 1 calc R . .
H24B H 0.6142 0.7932 0.2891 0.059 Uiso 1 1 calc R . .
H24C H 0.5217 0.8343 0.2272 0.059 Uiso 1 1 calc R . .
C25 C 0.5332(5) 1.0406(5) 0.1159(4) 0.0513(14) Uani 1 1 d . . .
H25A H 0.5027 1.1027 0.1500 0.077 Uiso 1 1 calc R . .
H25B H 0.4842 0.9718 0.1167 0.077 Uiso 1 1 calc R . .
H25C H 0.5397 1.0702 0.0613 0.077 Uiso 1 1 calc R . .
C26 C 0.7706(6) 1.1375(4) 0.0462(3) 0.0495(17) Uani 1 1 d . . .
H26A H 0.7748 1.2179 0.0675 0.074 Uiso 1 1 calc R . .
H26B H 0.7095 1.1323 0.0082 0.074 Uiso 1 1 calc R . .
H26C H 0.8398 1.1181 0.0192 0.074 Uiso 1 1 calc R . .

loop_
_atom_site_aniso_label
_atom_site_aniso_U_11
_atom_site_aniso_U_22
_atom_site_aniso_U_33
_atom_site_aniso_U_23
_atom_site_aniso_U_13
_atom_site_aniso_U_12
Ru1 0.02714(13) 0.02336(12) 0.02426(11) -0.00017(11) -0.0008(5) 0.0009(2)
N1 0.042(2) 0.045(2) 0.047(2) -0.0173(19) -0.0127(19) 0.0149(18)
C2 0.036(3) 0.050(3) 0.037(3) -0.004(2) 0.001(2) 0.000(2)
B3 0.044(4) 0.034(2) 0.0249(16) 0.0035(15) -0.002(2) 0.010(3)
C4 0.044(3) 0.044(3) 0.039(3) 0.004(2) 0.002(2) -0.001(2)
B5 0.030(2) 0.030(2) 0.025(2) 0.0002(19) -0.004(2) 0.0034(19)
B6 0.040(3) 0.022(2) 0.0282(19) -0.0003(19) -0.0017(19) -0.0023(16)
B7 0.029(3) 0.028(3) 0.036(3) -0.009(2) -0.002(2) 0.001(2)
B8 0.027(3) 0.049(4) 0.032(3) -0.009(3) -0.002(2) 0.002(2)
B9 0.035(3) 0.045(4) 0.030(3) -0.007(2) 0.000(2) 0.000(3)
B10 0.031(2) 0.029(2) 0.032(2) -0.005(2) -0.0034(19) 0.006(2)
B11 0.034(3) 0.025(2) 0.040(3) -0.003(2) 0.001(2) 0.004(2)
C12 0.034(2) 0.028(2) 0.0314(18) -0.0047(16) -0.0046(15) 0.0050(15)
C13 0.0394(19) 0.0351(17) 0.0345(16) -0.0032(15) -0.007(4) 0.003(4)
C14 0.045(2) 0.050(2) 0.0318(16) -0.0035(16) -0.005(4) 0.001(4)
C15 0.126(6) 0.059(3) 0.047(3) -0.029(3) -0.004(3) -0.014(3)
C16 0.063(4) 0.059(3) 0.046(3) -0.005(3) -0.007(3) -0.020(3)
C17 0.035(3) 0.031(3) 0.046(3) -0.007(2) -0.007(2) -0.003(2)
C18 0.049(3) 0.023(2) 0.027(2) -0.0064(17) -0.0034(19) 0.0009(18)
C19 0.046(3) 0.032(3) 0.027(2) -0.0048(19) 0.001(2) -0.002(2)
C20 0.049(4) 0.027(3) 0.037(3) -0.008(2) 0.001(2) 0.006(2)
C21 0.0460(19) 0.0243(15) 0.0361(18) -0.0019(13) 0.007(4) 0.003(3)
C22 0.045(3) 0.040(3) 0.072(4) -0.008(3) 0.004(3) -0.012(2)
C23 0.050(3) 0.039(2) 0.031(2) -0.006(2) -0.012(2) 0.001(2)
C24 0.040(2) 0.042(3) 0.036(2) -0.006(2) 0.006(2) -0.003(2)
C25 0.046(3) 0.051(3) 0.057(3) -0.010(3) -0.003(3) 0.022(2)
C26 0.080(5) 0.0283(19) 0.0398(19) 0.0035(17) 0.000(3) 0.001(3)

loop_
_atom_type_symbol
_atom_type_description
_atom_type_scat_dispersion_real
_atom_type_scat_dispersion_imag
_atom_type_scat_source
C C 0.0033 0.0016 'International Tables Vol C Tables 4.2.6.8 and 6.1.1.4'
H H 0.0000 0.0000 'International Tables Vol C Tables 4.2.6.8 and 6.1.1.4'
B B 0.0013 0.0007 'International Tables Vol C Tables 4.2.6.8 and 6.1.1.4'
N N 0.0061 0.0033 'International Tables Vol C Tables 4.2.6.8 and 6.1.1.4'
Ru Ru -1.2594 0.8363 'International Tables Vol C Tables 4.2.6.8 and 6.1.1.4'

loop_
_geom_angle_atom_site_label_1
_geom_angle_atom_site_label_2
_geom_angle_atom_site_label_3
_geom_angle
_geom_angle_site_symmetry_1
_geom_angle_site_symmetry_3
_geom_angle_publ_flag
C4 Ru1 B5 47.71(18) . . ?
C4 Ru1 B6 81.6(2) . . ?
B5 Ru1 B6 47.5(2) . . ?
C4 Ru1 B3 46.5(2) . . ?
B5 Ru1 B3 80.9(2) . . ?
B6 Ru1 B3 81.78(19) . . ?
C4 Ru1 C18 127.23(19) . . ?
B5 Ru1 C18 103.15(18) . . ?
B6 Ru1 C18 111.12(19) . . ?
B3 Ru1 C18 165.8(2) . . ?
C4 Ru1 C2 80.82(18) . . ?
B5 Ru1 C2 80.31(19) . . ?
B6 Ru1 C2 46.66(19) . . ?
B3 Ru1 C2 48.4(2) . . ?
C18 Ru1 C2 145.32(19) . . ?
C4 Ru1 C17 102.6(2) . . ?
B5 Ru1 C17 109.6(2) . . ?
B6 Ru1 C17 143.6(2) . . ?
B3 Ru1 C17 127.4(2) . . ?
C18 Ru1 C17 38.38(19) . . ?
C2 Ru1 C17 169.3(2) . . ?
C4 Ru1 C21 110.9(2) . . ?
B5 Ru1 C21 143.7(2) . . ?
B6 Ru1 C21 167.2(2) . . ?
B3 Ru1 C21 104.56(15) . . ?
C18 Ru1 C21 64.07(17) . . ?
C2 Ru1 C21 130.4(2) . . ?
C17 Ru1 C21 38.8(2) . . ?
C4 Ru1 C19 165.2(2) . . ?
B5 Ru1 C19 127.90(18) . . ?
B6 Ru1 C19 104.81(19) . . ?
B3 Ru1 C19 146.6(2) . . ?
C18 Ru1 C19 38.08(19) . . ?
C2 Ru1 C19 113.40(19) . . ?
C17 Ru1 C19 64.3(2) . . ?
C21 Ru1 C19 63.76(18) . . ?
C4 Ru1 C20 144.8(2) . . ?
B5 Ru1 C20 165.08(19) . . ?
B6 Ru1 C20 129.3(2) . . ?
B3 Ru1 C20 113.8(2) . . ?
C18 Ru1 C20 63.2(2) . . ?
C2 Ru1 C20 107.4(2) . . ?
C17 Ru1 C20 63.99(16) . . ?
C21 Ru1 C20 38.0(2) . . ?
C19 Ru1 C20 37.48(19) . . ?
C12 N1 C13 127.1(4) . . ?
B6 C2 B7 60.1(3) . . ?
B6 C2 B8 108.8(4) . . ?
B7 C2 B8 61.3(3) . . ?
B6 C2 B3 108.1(4) . . ?
B7 C2 B3 109.6(3) . . ?
B8 C2 B3 60.2(3) . . ?
B6 C2 Ru1 66.1(2) . . ?
B7 C2 Ru1 120.8(3) . . ?
B8 C2 Ru1 120.2(3) . . ?
B3 C2 Ru1 65.5(2) . . ?
C4 B3 B9 60.3(3) . . ?
C4 B3 B8 107.4(4) . . ?
B9 B3 B8 59.1(3) . . ?
C4 B3 C2 107.0(3) . . ?
B9 B3 C2 106.5(4) . . ?
B8 B3 C2 59.5(3) . . ?
C4 B3 Ru1 66.1(2) . . ?
B9 B3 Ru1 120.4(4) . . ?
B8 B3 Ru1 120.0(3) . . ?
C2 B3 Ru1 66.1(2) . . ?
B3 C4 B9 61.3(3) . . ?
B3 C4 B5 109.0(4) . . ?
B9 C4 B5 107.4(4) . . ?
B3 C4 B10 109.5(4) . . ?
B9 C4 B10 59.5(3) . . ?
B5 C4 B10 59.8(3) . . ?
B3 C4 Ru1 67.4(2) . . ?
B9 C4 Ru1 122.4(3) . . ?
B5 C4 Ru1 66.3(2) . . ?
B10 C4 Ru1 121.2(3) . . ?
B11 B5 B10 61.8(3) . . ?
B11 B5 B6 60.1(3) . . ?
B10 B5 B6 109.7(4) . . ?
B11 B5 C4 109.2(3) . . ?
B10 B5 C4 60.2(3) . . ?
B6 B5 C4 108.1(4) . . ?
B11 B5 Ru1 121.3(3) . . ?
B10 B5 Ru1 121.2(3) . . ?
B6 B5 Ru1 66.5(2) . . ?
C4 B5 Ru1 66.0(2) . . ?
C2 B6 B7 60.4(3) . . ?
C2 B6 B11 107.9(4) . . ?
B7 B6 B11 60.0(3) . . ?
C2 B6 B5 107.8(3) . . ?
B7 B6 B5 107.9(4) . . ?
B11 B6 B5 59.6(3) . . ?
C2 B6 Ru1 67.2(2) . . ?
B7 B6 Ru1 122.0(3) . . ?
B11 B6 Ru1 120.4(3) . . ?
B5 B6 Ru1 66.0(2) . . ?
B6 B7 B11 60.1(3) . . ?
B6 B7 C2 59.5(3) . . ?
B11 B7 C2 107.2(4) . . ?
B6 B7 C12 105.6(3) . . ?
B11 B7 C12 59.2(3) . . ?
C2 B7 C12 104.7(4) . . ?
B6 B7 B8 107.5(4) . . ?
B11 B7 B8 106.6(4) . . ?
C2 B7 B8 60.3(3) . . ?
C12 B7 B8 57.4(3) . . ?
C12 B8 B9 59.0(3) . . ?
C12 B8 C2 105.3(4) . . ?
B9 B8 C2 107.6(5) . . ?
C12 B8 B3 105.6(4) . . ?
B9 B8 B3 59.8(4) . . ?
C2 B8 B3 60.2(3) . . ?
C12 B8 B7 60.2(3) . . ?
B9 B8 B7 108.3(4) . . ?
C2 B8 B7 58.4(3) . . ?
B3 B8 B7 107.2(4) . . ?
C12 B9 B10 59.8(3) . . ?
C12 B9 C4 106.3(4) . . ?
B10 B9 C4 60.3(3) . . ?
C12 B9 B8 59.2(3) . . ?
B10 B9 B8 108.6(4) . . ?
C4 B9 B8 107.5(5) . . ?
C12 B9 B3 106.9(4) . . ?
B10 B9 B3 107.7(4) . . ?
C4 B9 B3 58.4(3) . . ?
B8 B9 B3 61.2(4) . . ?
C12 B10 B5 105.3(3) . . ?
C12 B10 B9 59.2(3) . . ?
B5 B10 B9 108.1(4) . . ?
C12 B10 C4 105.8(3) . . ?
B5 B10 C4 60.0(3) . . ?
B9 B10 C4 60.2(3) . . ?
C12 B10 B11 59.1(3) . . ?
B5 B10 B11 58.8(3) . . ?
B9 B10 B11 107.6(4) . . ?
C4 B10 B11 106.8(3) . . ?
C12 B11 B5 105.3(4) . . ?
C12 B11 B6 106.8(4) . . ?
B5 B11 B6 60.4(3) . . ?
C12 B11 B7 60.9(3) . . ?
B5 B11 B7 108.5(4) . . ?
B6 B11 B7 59.9(3) . . ?
C12 B11 B10 58.5(3) . . ?
B5 B11 B10 59.4(3) . . ?
B6 B11 B10 108.0(4) . . ?
B7 B11 B10 109.0(4) . . ?
N1 C12 B8 128.1(4) . . ?
N1 C12 B9 121.9(4) . . ?
B8 C12 B9 61.8(3) . . ?
N1 C12 B10 112.5(3) . . ?
B8 C12 B10 111.7(4) . . ?
B9 C12 B10 61.0(3) . . ?
N1 C12 B11 112.6(3) . . ?
B8 C12 B11 111.2(4) . . ?
B9 C12 B11 111.8(4) . . ?
B10 C12 B11 62.5(3) . . ?
N1 C12 B7 121.6(4) . . ?
B8 C12 B7 62.4(3) . . ?
B9 C12 B7 112.3(4) . . ?
B10 C12 B7 111.4(3) . . ?
B11 C12 B7 59.9(3) . . ?
N1 C13 C15 106.6(5) . . ?
N1 C13 C14 112.6(4) . . ?
C15 C13 C14 107.7(4) . . ?
N1 C13 C16 112.2(4) . . ?
C15 C13 C16 108.2(5) . . ?
C14 C13 C16 109.3(6) . . ?
C18 C17 C21 106.6(5) . . ?
C18 C17 C22 126.4(5) . . ?
C21 C17 C22 126.9(5) . . ?
C18 C17 Ru1 70.5(3) . . ?
C21 C17 Ru1 70.6(3) . . ?
C22 C17 Ru1 125.7(4) . . ?
C19 C18 C17 109.0(5) . . ?
C19 C18 C23 125.6(5) . . ?
C17 C18 C23 125.4(5) . . ?
C19 C18 Ru1 71.6(3) . . ?
C17 C18 Ru1 71.1(3) . . ?
C23 C18 Ru1 124.4(3) . . ?
C20 C19 C18 107.7(6) . . ?
C20 C19 C24 124.6(5) . . ?
C18 C19 C24 127.7(5) . . ?
C20 C19 Ru1 71.4(3) . . ?
C18 C19 Ru1 70.3(3) . . ?
C24 C19 Ru1 125.1(3) . . ?
C19 C20 C21 109.2(5) . . ?
C19 C20 C25 126.6(6) . . ?
C21 C20 C25 124.2(5) . . ?
C19 C20 Ru1 71.1(3) . . ?
C21 C20 Ru1 70.6(3) . . ?
C25 C20 Ru1 125.9(4) . . ?
C20 C21 C17 107.5(3) . . ?
C20 C21 C26 129.3(6) . . ?
C17 C21 C26 123.2(6) . . ?
C20 C21 Ru1 71.5(3) . . ?
C17 C21 Ru1 70.5(3) . . ?
C26 C21 Ru1 124.8(3) . . ?

loop_
_geom_bond_atom_site_label_1
_geom_bond_atom_site_label_2
_geom_bond_distance
_geom_bond_site_symmetry_2
_geom_bond_publ_flag
Ru1 C4 2.147(5) . ?
Ru1 B5 2.153(5) . ?
Ru1 B6 2.160(4) . ?
Ru1 B3 2.168(4) . ?
Ru1 C18 2.177(5) . ?
Ru1 C2 2.177(5) . ?
Ru1 C17 2.184(5) . ?
Ru1 C21 2.186(3) . ?
Ru1 C19 2.193(5) . ?
Ru1 C20 2.197(6) . ?
N1 C12 1.439(5) . ?
N1 C13 1.455(6) . ?
C2 B6 1.718(7) . ?
C2 B7 1.734(7) . ?
C2 B8 1.769(8) . ?
C2 B3 1.781(8) . ?
B3 C4 1.705(8) . ?
B3 B9 1.757(9) . ?
B3 B8 1.782(8) . ?
C4 B9 1.740(8) . ?
C4 B5 1.739(7) . ?
C4 B10 1.741(7) . ?
B5 B11 1.724(7) . ?
B5 B10 1.735(6) . ?
B5 B6 1.739(7) . ?
B6 B7 1.729(7) . ?
B6 B11 1.733(7) . ?
B7 B11 1.731(7) . ?
B7 C12 1.749(7) . ?
B7 B8 1.787(9) . ?
B8 C12 1.700(7) . ?
B8 B9 1.745(7) . ?
B9 C12 1.697(8) . ?
B9 B10 1.727(8) . ?
B10 C12 1.707(6) . ?
B10 B11 1.776(8) . ?
B11 C12 1.719(7) . ?
C13 C15 1.488(8) . ?
C13 C14 1.537(5) . ?
C13 C16 1.546(9) . ?
C17 C18 1.434(8) . ?
C17 C21 1.453(8) . ?
C17 C22 1.502(8) . ?
C18 C19 1.426(7) . ?
C18 C23 1.489(6) . ?
C19 C20 1.411(7) . ?
C19 C24 1.531(7) . ?
C20 C21 1.426(8) . ?
C20 C25 1.507(8) . ?
C21 C26 1.512(5) . ?
